data_7058539
loop_
_publ_author_name
'Shieh, Minghuey'
'Liu, Yu-Hsin'
'Wang, Chih-Chin'
'Jian, Si-Huan'
'Lin, Chien-Nan'
'Chen, Yen-Ming'
'Huang, Chung-Yi'

_publ_section_title
;
 A comparative study on NHC-functionalized ternary Se/Te--Fe--Cu
 compounds: synthesis, catalysis, and the effect of chalcogens
;
_journal_issue 30
_journal_name_full 'New Journal of Chemistry'
_journal_page_first 11832
_journal_paper_doi 10.1039/C9NJ02051A
_journal_volume 43
_journal_year 2019
_chemical_formula_moiety 'C35 H36 Cu2 Fe3 N4 O9 Se'
_chemical_formula_sum 'C35 H36 Cu2 Fe3 N4 O9 Se'
_chemical_formula_weight 1030.27
_space_group_crystal_system triclinic
_space_group_IT_number 2
_space_group_name_Hall '-P 1'
_space_group_name_H-M_alt 'P -1'
_symmetry_space_group_name_Hall '-P 1'
_symmetry_space_group_name_H-M 'P -1'
_atom_sites_solution_hydrogens geom
_atom_sites_solution_primary direct
_atom_sites_solution_secondary difmap
_audit_creation_method SHELXL-2014/7
_audit_update_record
;
2019-04-12 deposited with the CCDC.    2019-06-26 downloaded from the CCDC.
;
_cell_angle_alpha 107.607(5)
_cell_angle_beta 99.965(6)
_cell_angle_gamma 108.614(4)
_cell_formula_units_Z 2
_cell_length_a 12.115(5)
_cell_length_b 12.288(6)
_cell_length_c 15.442(7)
_cell_measurement_reflns_used 3678
_cell_measurement_temperature 200(2)
_cell_measurement_theta_max 25.61
_cell_measurement_theta_min 2.58
_cell_volume 1981.9(16)
_computing_cell_refinement 'Bruker APEX2'
_computing_data_collection 'Bruker APEX2'
_computing_data_reduction 'Bruker SAINT'
_computing_molecular_graphics 'Ortep-3 for Windows (Farrugia, 1997)'
_computing_publication_material 'WinGX publication routines (Farrugia, 1999)'
_computing_structure_refinement 'SHELXL-2014/7 (Sheldrick, 2014)'
_computing_structure_solution 'SHELXL-2014/7 (Sheldrick, 2014)'
_diffrn_ambient_temperature 200(2)
_diffrn_measured_fraction_theta_full 0.988
_diffrn_measured_fraction_theta_max 0.988
_diffrn_measurement_device_type 'Bruker APEX2'
_diffrn_measurement_method 'phi and omega scan'
_diffrn_radiation_type MoK\a
_diffrn_radiation_wavelength 0.71073
_diffrn_reflns_av_R_equivalents 0.0619
_diffrn_reflns_av_unetI/netI 0.0895
_diffrn_reflns_Laue_measured_fraction_full 0.988
_diffrn_reflns_Laue_measured_fraction_max 0.988
_diffrn_reflns_limit_h_max 14
_diffrn_reflns_limit_h_min -11
_diffrn_reflns_limit_k_max 14
_diffrn_reflns_limit_k_min -14
_diffrn_reflns_limit_l_max 15
_diffrn_reflns_limit_l_min -18
_diffrn_reflns_number 17582
_diffrn_reflns_point_group_measured_fraction_full 0.988
_diffrn_reflns_point_group_measured_fraction_max 0.988
_diffrn_reflns_theta_full 25.117
_diffrn_reflns_theta_max 25.117
_diffrn_reflns_theta_min 1.858
_diffrn_source 'fine-focus sealed tube'
_exptl_absorpt_coefficient_mu 3.102
_exptl_absorpt_correction_T_max 0.4186
_exptl_absorpt_correction_T_min 0.2663
_exptl_absorpt_correction_type multi-scan
_exptl_absorpt_process_details 'SADABS, 2003'
_exptl_crystal_colour black
_exptl_crystal_density_diffrn 1.726
_exptl_crystal_description prism
_exptl_crystal_F_000 1032
_exptl_crystal_size_max 0.580
_exptl_crystal_size_mid 0.520
_exptl_crystal_size_min 0.340
_refine_diff_density_max 0.711
_refine_diff_density_min -0.832
_refine_diff_density_rms 0.109
_refine_ls_extinction_method none
_refine_ls_goodness_of_fit_ref 0.988
_refine_ls_hydrogen_treatment constr
_refine_ls_matrix_type full
_refine_ls_number_parameters 487
_refine_ls_number_reflns 7005
_refine_ls_number_restraints 0
_refine_ls_restrained_S_all 0.988
_refine_ls_R_factor_all 0.0888
_refine_ls_R_factor_gt 0.0502
_refine_ls_shift/su_max 0.000
_refine_ls_shift/su_mean 0.000
_refine_ls_structure_factor_coef Fsqd
_refine_ls_weighting_details 'w=1/[\s^2^(Fo^2^)+(0.0505P)^2^] where P=(Fo^2^+2Fc^2^)/3'
_refine_ls_weighting_scheme calc
_refine_ls_wR_factor_gt 0.1062
_refine_ls_wR_factor_ref 0.1241
_reflns_Friedel_coverage 0.000
_reflns_number_gt 4493
_reflns_number_total 7005
_reflns_threshold_expression 'I > 2\s(I)'
_cod_data_source_file c9nj02051a2.cif
_cod_data_source_block 4
_cod_depositor_comments 'Adding full bibliography for 7058535--7058539.cif.'
_cod_original_cell_volume 1981.9(15)
_cod_database_code 7058539
_shelx_shelxl_version_number 2014/7
_shelx_space_group_comment
;
The symmetry employed for this shelxl refinement is uniquely defined
by the following loop, which should always be used as a source of
symmetry information in preference to the above space-group names.
They are only intended as comments.
;
_shelx_estimated_absorpt_t_min 0.266
_shelx_estimated_absorpt_t_max 0.419

loop_
_space_group_symop_operation_xyz
'x, y, z'
'-x, -y, -z'

loop_
_atom_site_label
_atom_site_type_symbol
_atom_site_fract_x
_atom_site_fract_y
_atom_site_fract_z
_atom_site_U_iso_or_equiv
_atom_site_adp_type
_atom_site_occupancy
_atom_site_site_symmetry_order
_atom_site_calc_flag
_atom_site_refinement_flags_posn
_atom_site_refinement_flags_adp
C1 C 0.3489(5) 0.5440(5) 0.4575(4) 0.0466(15) Uani 1 1 d . .
C2 C 0.3152(5) 0.3111(5) 0.3895(4) 0.0391(14) Uani 1 1 d . .
C3 C 0.4665(5) 0.4826(5) 0.3400(4) 0.0402(14) Uani 1 1 d . .
C4 C 0.1309(5) 0.1509(6) 0.1328(4) 0.0469(15) Uani 1 1 d . .
C5 C 0.2655(6) 0.3377(5) 0.0883(4) 0.0535(17) Uani 1 1 d . .
C6 C 0.0382(6) 0.2911(5) 0.0768(4) 0.0509(16) Uani 1 1 d . .
C7 C 0.4168(6) 0.5923(5) 0.2044(4) 0.0470(16) Uani 1 1 d . .
C8 C 0.1897(6) 0.5799(5) 0.1519(5) 0.064(2) Uani 1 1 d . .
C9 C 0.3278(5) 0.6973(6) 0.3351(5) 0.0448(15) Uani 1 1 d . .
C10 C 0.0002(6) 0.1247(5) 0.3296(4) 0.0462(16) Uani 1 1 d . .
C11 C -0.0625(6) 0.2885(5) 0.4195(4) 0.0531(17) Uani 1 1 d . .
H11 H 0.0074 0.3406 0.4042 0.064 Uiso 1 1 calc R U
C12 C -0.1745(7) 0.3001(6) 0.3715(5) 0.074(2) Uani 1 1 d . .
H12A H -0.1662 0.3865 0.3988 0.111 Uiso 1 1 calc R U
H12B H -0.1841 0.2758 0.3032 0.111 Uiso 1 1 calc R U
H12C H -0.2463 0.2457 0.3812 0.111 Uiso 1 1 calc R U
C13 C -0.0310(7) 0.3362(6) 0.5272(4) 0.089(3) Uani 1 1 d . .
H13A H -0.0252 0.4219 0.5520 0.133 Uiso 1 1 calc R U
H13B H -0.0948 0.2836 0.5455 0.133 Uiso 1 1 calc R U
H13C H 0.0474 0.3339 0.5538 0.133 Uiso 1 1 calc R U
C14 C -0.1553(6) 0.0578(5) 0.3915(4) 0.0514(18) Uani 1 1 d . .
C15 C -0.2467(6) 0.0471(6) 0.4337(4) 0.067(2) Uani 1 1 d . .
H15 H -0.2652 0.1163 0.4630 0.080 Uiso 1 1 calc R U
C16 C -0.3110(7) -0.0703(7) 0.4316(4) 0.080(3) Uani 1 1 d . .
H16 H -0.3744 -0.0820 0.4608 0.096 Uiso 1 1 calc R U
C17 C -0.2840(7) -0.1693(6) 0.3878(5) 0.081(3) Uani 1 1 d . .
H17 H -0.3303 -0.2482 0.3873 0.097 Uiso 1 1 calc R U
C18 C -0.1947(7) -0.1602(5) 0.3452(4) 0.071(2) Uani 1 1 d . .
H18 H -0.1774 -0.2302 0.3159 0.085 Uiso 1 1 calc R U
C19 C -0.1289(6) -0.0428(5) 0.3463(4) 0.0516(17) Uani 1 1 d . .
C20 C 0.0275(6) -0.0730(5) 0.2593(4) 0.0544(17) Uani 1 1 d . .
H20 H 0.0932 -0.0154 0.2439 0.065 Uiso 1 1 calc R U
C21 C 0.0901(7) -0.1205(7) 0.3267(5) 0.086(2) Uani 1 1 d . .
H21A H 0.1305 -0.1697 0.2933 0.128 Uiso 1 1 calc R U
H21B H 0.1507 -0.0496 0.3825 0.128 Uiso 1 1 calc R U
H21C H 0.0287 -0.1725 0.3472 0.128 Uiso 1 1 calc R U
C22 C -0.0588(6) -0.1731(5) 0.1668(4) 0.0615(18) Uani 1 1 d . .
H22A H -0.0157 -0.2201 0.1347 0.092 Uiso 1 1 calc R U
H22B H -0.1269 -0.2292 0.1790 0.092 Uiso 1 1 calc R U
H22C H -0.0902 -0.1353 0.1261 0.092 Uiso 1 1 calc R U
C23 C 0.4762(5) 0.2134(5) 0.1844(3) 0.0379(14) Uani 1 1 d . .
C24 C 0.3868(5) 0.0396(5) 0.2336(4) 0.0413(14) Uani 1 1 d . .
H24 H 0.3320 0.0847 0.2462 0.050 Uiso 1 1 calc R U
C25 C 0.3059(6) -0.0917(5) 0.1623(4) 0.0562(17) Uani 1 1 d . .
H25A H 0.2487 -0.1340 0.1908 0.084 Uiso 1 1 calc R U
H25B H 0.2602 -0.0878 0.1051 0.084 Uiso 1 1 calc R U
H25C H 0.3568 -0.1377 0.1449 0.084 Uiso 1 1 calc R U
C26 C 0.4503(6) 0.0423(5) 0.3287(4) 0.0559(17) Uani 1 1 d . .
H26A H 0.3895 -0.0037 0.3530 0.084 Uiso 1 1 calc R U
H26B H 0.5091 0.0037 0.3202 0.084 Uiso 1 1 calc R U
H26C H 0.4932 0.1287 0.3742 0.084 Uiso 1 1 calc R U
C27 C 0.5640(5) 0.0743(5) 0.1634(4) 0.0436(15) Uani 1 1 d . .
C28 C 0.6004(6) -0.0231(5) 0.1609(4) 0.0516(16) Uani 1 1 d . .
H28 H 0.5603 -0.0848 0.1828 0.062 Uiso 1 1 calc R U
C29 C 0.6952(7) -0.0264(6) 0.1262(4) 0.0614(19) Uani 1 1 d . .
H29 H 0.7200 -0.0932 0.1225 0.074 Uiso 1 1 calc R U
C30 C 0.7577(6) 0.0642(6) 0.0955(4) 0.0604(18) Uani 1 1 d . .
H30 H 0.8247 0.0592 0.0729 0.073 Uiso 1 1 calc R U
C31 C 0.7227(6) 0.1607(6) 0.0979(4) 0.0547(17) Uani 1 1 d . .
H31 H 0.7634 0.2223 0.0761 0.066 Uiso 1 1 calc R U
C32 C 0.6253(5) 0.1650(5) 0.1335(4) 0.0417(14) Uani 1 1 d . .
C33 C 0.6070(5) 0.3670(5) 0.1323(4) 0.0434(15) Uani 1 1 d . .
H33 H 0.5493 0.4062 0.1504 0.052 Uiso 1 1 calc R U
C34 C 0.7343(6) 0.4568(5) 0.1996(5) 0.0613(18) Uani 1 1 d . .
H34A H 0.7581 0.5343 0.1885 0.092 Uiso 1 1 calc R U
H34B H 0.7334 0.4746 0.2657 0.092 Uiso 1 1 calc R U
H34C H 0.7930 0.4190 0.1876 0.092 Uiso 1 1 calc R U
C35 C 0.5953(7) 0.3462(6) 0.0281(4) 0.066(2) Uani 1 1 d . .
H35A H 0.6212 0.4266 0.0214 0.099 Uiso 1 1 calc R U
H35B H 0.6470 0.3033 0.0063 0.099 Uiso 1 1 calc R U
H35C H 0.5101 0.2953 -0.0104 0.099 Uiso 1 1 calc R U
N1 N -0.0719(5) 0.1587(4) 0.3800(3) 0.0486(14) Uani 1 1 d . .
N2 N -0.0334(4) 0.0013(4) 0.3108(3) 0.0499(14) Uani 1 1 d . .
N3 N 0.4737(4) 0.1068(4) 0.1949(3) 0.0392(11) Uani 1 1 d . .
N4 N 0.5693(4) 0.2492(4) 0.1479(3) 0.0399(11) Uani 1 1 d . .
O1 O 0.3737(4) 0.6214(4) 0.5306(3) 0.0637(12) Uani 1 1 d . .
O2 O 0.3333(4) 0.2465(4) 0.4258(3) 0.0531(11) Uani 1 1 d . .
O3 O 0.5708(4) 0.5287(3) 0.3510(3) 0.0503(11) Uani 1 1 d . .
O4 O 0.1047(4) 0.0442(4) 0.1000(3) 0.0640(13) Uani 1 1 d . .
O5 O 0.3159(4) 0.3456(4) 0.0313(3) 0.0634(13) Uani 1 1 d . .
O6 O -0.0465(4) 0.2777(4) 0.0231(3) 0.0697(14) Uani 1 1 d . .
O7 O 0.5042(4) 0.6217(4) 0.1815(3) 0.0638(13) Uani 1 1 d . .
O8 O 0.1295(5) 0.5964(4) 0.0961(4) 0.0959(19) Uani 1 1 d . .
O9 O 0.3556(4) 0.7902(4) 0.3982(3) 0.0661(13) Uani 1 1 d . .
Fe1 Fe 0.31490(7) 0.42890(6) 0.34466(5) 0.0326(2) Uani 1 1 d . .
Fe2 Fe 0.17134(7) 0.31210(7) 0.16086(5) 0.0389(2) Uani 1 1 d . .
Fe3 Fe 0.28225(7) 0.55441(7) 0.23976(6) 0.0401(2) Uani 1 1 d . .
Cu1 Cu 0.11448(6) 0.23263(6) 0.28950(5) 0.0488(2) Uani 1 1 d . .
Cu2 Cu 0.36684(6) 0.29196(6) 0.21577(5) 0.0401(2) Uani 1 1 d . .
Se1 Se 0.12895(5) 0.43861(5) 0.28561(4) 0.04048(17) Uani 1 1 d . .

loop_
_atom_site_aniso_label
_atom_site_aniso_U_11
_atom_site_aniso_U_22
_atom_site_aniso_U_33
_atom_site_aniso_U_23
_atom_site_aniso_U_13
_atom_site_aniso_U_12
C1 0.060(4) 0.024(3) 0.038(4) 0.009(3) -0.010(3) 0.010(3)
C2 0.051(3) 0.026(3) 0.027(3) 0.012(3) 0.001(3) 0.004(3)
C3 0.049(4) 0.028(3) 0.030(3) 0.012(3) -0.004(3) 0.005(3)
C4 0.050(4) 0.046(4) 0.034(3) 0.027(3) -0.004(3) 0.003(3)
C5 0.054(4) 0.046(4) 0.035(4) 0.023(3) -0.012(3) -0.005(3)
C6 0.051(4) 0.038(4) 0.044(4) 0.024(3) -0.010(3) -0.002(3)
C7 0.057(4) 0.033(3) 0.036(3) 0.023(3) -0.002(3) -0.001(3)
C8 0.062(4) 0.037(4) 0.076(5) 0.042(4) -0.016(4) 0.000(3)
C9 0.049(4) 0.037(4) 0.064(4) 0.036(4) 0.022(3) 0.017(3)
C10 0.066(4) 0.026(3) 0.021(3) 0.010(3) -0.008(3) -0.004(3)
C11 0.077(5) 0.024(3) 0.032(3) 0.012(3) 0.006(3) -0.008(3)
C12 0.090(6) 0.043(4) 0.074(5) 0.022(4) 0.024(4) 0.009(4)
C13 0.140(7) 0.039(4) 0.032(4) 0.005(3) 0.010(4) -0.016(4)
C14 0.072(4) 0.030(3) 0.018(3) 0.012(3) -0.001(3) -0.017(3)
C15 0.097(5) 0.040(4) 0.021(3) 0.013(3) 0.000(3) -0.018(3)
C16 0.099(6) 0.060(5) 0.026(4) 0.020(4) 0.002(4) -0.033(4)
C17 0.113(6) 0.035(4) 0.039(4) 0.019(4) 0.001(4) -0.032(4)
C18 0.114(6) 0.027(3) 0.033(4) 0.018(3) -0.004(4) -0.015(4)
C19 0.071(4) 0.024(3) 0.026(3) 0.016(3) -0.010(3) -0.016(3)
C20 0.061(4) 0.037(4) 0.052(4) 0.025(3) -0.002(3) 0.004(3)
C21 0.092(6) 0.083(6) 0.083(6) 0.067(5) -0.007(4) 0.020(4)
C22 0.071(4) 0.039(4) 0.051(4) 0.012(3) -0.002(3) 0.008(3)
C23 0.057(4) 0.025(3) 0.022(3) 0.015(3) 0.002(3) 0.004(2)
C24 0.052(4) 0.026(3) 0.034(3) 0.013(3) 0.008(3) 0.002(2)
C25 0.070(4) 0.034(3) 0.042(4) 0.010(3) 0.012(3) -0.001(3)
C26 0.084(5) 0.042(4) 0.035(4) 0.023(3) 0.013(3) 0.012(3)
C27 0.060(4) 0.027(3) 0.030(3) 0.004(3) 0.008(3) 0.009(3)
C28 0.072(4) 0.028(3) 0.042(4) 0.009(3) 0.008(3) 0.013(3)
C29 0.091(6) 0.048(4) 0.053(4) 0.020(4) 0.026(4) 0.033(4)
C30 0.068(5) 0.058(4) 0.053(4) 0.016(4) 0.019(4) 0.025(4)
C31 0.078(5) 0.037(4) 0.044(4) 0.016(3) 0.014(3) 0.018(3)
C32 0.059(4) 0.027(3) 0.026(3) 0.007(3) 0.007(3) 0.007(3)
C33 0.067(4) 0.027(3) 0.033(3) 0.018(3) 0.013(3) 0.010(3)
C34 0.069(4) 0.033(4) 0.071(5) 0.021(4) 0.020(4) 0.007(3)
C35 0.108(6) 0.048(4) 0.044(4) 0.027(4) 0.030(4) 0.020(4)
N1 0.068(3) 0.020(3) 0.021(3) 0.007(2) -0.008(2) -0.015(2)
N2 0.064(3) 0.031(3) 0.026(3) 0.018(2) -0.010(2) -0.011(2)
N3 0.061(3) 0.024(2) 0.026(2) 0.011(2) 0.007(2) 0.011(2)
N4 0.061(3) 0.025(2) 0.032(3) 0.015(2) 0.015(2) 0.011(2)
O1 0.080(3) 0.040(3) 0.044(3) -0.003(2) -0.009(2) 0.023(2)
O2 0.078(3) 0.046(3) 0.048(3) 0.038(2) 0.014(2) 0.025(2)
O3 0.046(3) 0.035(2) 0.051(3) 0.013(2) -0.003(2) 0.0051(19)
O4 0.094(3) 0.027(2) 0.043(3) 0.014(2) -0.002(2) 0.001(2)
O5 0.069(3) 0.066(3) 0.038(3) 0.030(2) 0.004(2) 0.004(2)
O6 0.058(3) 0.077(3) 0.058(3) 0.046(3) -0.016(2) 0.005(2)
O7 0.069(3) 0.059(3) 0.053(3) 0.032(2) 0.015(2) 0.003(2)
O8 0.096(4) 0.066(3) 0.103(4) 0.061(3) -0.031(3) 0.009(3)
O9 0.087(3) 0.037(3) 0.079(4) 0.026(3) 0.035(3) 0.023(2)
Fe1 0.0408(4) 0.0199(4) 0.0277(4) 0.0128(4) -0.0038(3) 0.0038(3)
Fe2 0.0436(5) 0.0281(4) 0.0302(4) 0.0199(4) -0.0085(4) -0.0020(3)
Fe3 0.0439(5) 0.0269(4) 0.0443(5) 0.0255(4) -0.0010(4) 0.0038(3)
Cu1 0.0565(5) 0.0307(4) 0.0455(5) 0.0261(4) 0.0015(4) -0.0033(3)
Cu2 0.0521(4) 0.0267(4) 0.0318(4) 0.0140(3) 0.0033(3) 0.0056(3)
Se1 0.0392(3) 0.0339(3) 0.0447(4) 0.0265(3) 0.0006(3) 0.0055(2)

loop_
_atom_type_symbol
_atom_type_description
_atom_type_scat_dispersion_real
_atom_type_scat_dispersion_imag
_atom_type_scat_source
C C 0.0033 0.0016 'International Tables Vol C Tables 4.2.6.8 and 6.1.1.4'
H H 0.0000 0.0000 'International Tables Vol C Tables 4.2.6.8 and 6.1.1.4'
N N 0.0061 0.0033 'International Tables Vol C Tables 4.2.6.8 and 6.1.1.4'
O O 0.0106 0.0060 'International Tables Vol C Tables 4.2.6.8 and 6.1.1.4'
Fe Fe 0.3463 0.8444 'International Tables Vol C Tables 4.2.6.8 and 6.1.1.4'
Cu Cu 0.3201 1.2651 'International Tables Vol C Tables 4.2.6.8 and 6.1.1.4'
Se Se -0.0929 2.2259 'International Tables Vol C Tables 4.2.6.8 and 6.1.1.4'

loop_
_geom_angle_atom_site_label_1
_geom_angle_atom_site_label_2
_geom_angle_atom_site_label_3
_geom_angle
O1 C1 Fe1 178.1(6)
O2 C2 Fe1 169.8(5)
O2 C2 Cu1 113.8(4)
Fe1 C2 Cu1 76.4(2)
O3 C3 Fe1 169.9(5)
O3 C3 Cu2 114.5(4)
Fe1 C3 Cu2 74.71(19)
O4 C4 Fe2 169.2(5)
O4 C4 Cu1 116.2(4)
Fe2 C4 Cu1 74.4(2)
O5 C5 Fe2 172.1(5)
O5 C5 Cu2 114.8(5)
Fe2 C5 Cu2 70.5(2)
O6 C6 Fe2 179.9(7)
O7 C7 Fe3 177.1(5)
O8 C8 Fe3 179.2(7)
O9 C9 Fe3 178.6(5)
N1 C10 N2 104.8(5)
N1 C10 Cu1 124.5(4)
N2 C10 Cu1 130.5(5)
N1 C11 C12 111.0(5)
N1 C11 C13 110.7(5)
C12 C11 C13 114.2(6)
N1 C11 H11 106.9
C12 C11 H11 106.9
C13 C11 H11 106.9
C11 C12 H12A 109.5
C11 C12 H12B 109.5
H12A C12 H12B 109.5
C11 C12 H12C 109.5
H12A C12 H12C 109.5
H12B C12 H12C 109.5
C11 C13 H13A 109.5
C11 C13 H13B 109.5
H13A C13 H13B 109.5
C11 C13 H13C 109.5
H13A C13 H13C 109.5
H13B C13 H13C 109.5
C15 C14 C19 122.5(5)
C15 C14 N1 133.0(6)
C19 C14 N1 104.4(6)
C14 C15 C16 116.6(7)
C14 C15 H15 121.7
C16 C15 H15 121.7
C17 C16 C15 120.7(7)
C17 C16 H16 119.6
C15 C16 H16 119.6
C18 C17 C16 123.3(6)
C18 C17 H17 118.4
C16 C17 H17 118.4
C17 C18 C19 117.0(7)
C17 C18 H18 121.5
C19 C18 H18 121.5
C14 C19 N2 107.0(5)
C14 C19 C18 119.8(7)
N2 C19 C18 133.2(7)
N2 C20 C22 111.7(5)
N2 C20 C21 108.9(6)
C22 C20 C21 114.3(5)
N2 C20 H20 107.2
C22 C20 H20 107.2
C21 C20 H20 107.2
C20 C21 H21A 109.5
C20 C21 H21B 109.5
H21A C21 H21B 109.5
C20 C21 H21C 109.5
H21A C21 H21C 109.5
H21B C21 H21C 109.5
C20 C22 H22A 109.5
C20 C22 H22B 109.5
H22A C22 H22B 109.5
C20 C22 H22C 109.5
H22A C22 H22C 109.5
H22B C22 H22C 109.5
N4 C23 N3 105.9(5)
N4 C23 Cu2 128.7(4)
N3 C23 Cu2 125.4(4)
N3 C24 C25 111.8(4)
N3 C24 C26 111.3(5)
C25 C24 C26 112.7(5)
N3 C24 H24 106.8
C25 C24 H24 106.8
C26 C24 H24 106.8
C24 C25 H25A 109.5
C24 C25 H25B 109.5
H25A C25 H25B 109.5
C24 C25 H25C 109.5
H25A C25 H25C 109.5
H25B C25 H25C 109.5
C24 C26 H26A 109.5
C24 C26 H26B 109.5
H26A C26 H26B 109.5
C24 C26 H26C 109.5
H26A C26 H26C 109.5
H26B C26 H26C 109.5
C32 C27 N3 106.7(5)
C32 C27 C28 120.5(6)
N3 C27 C28 132.7(5)
C29 C28 C27 117.5(6)
C29 C28 H28 121.2
C27 C28 H28 121.2
C28 C29 C30 122.6(7)
C28 C29 H29 118.7
C30 C29 H29 118.7
C31 C30 C29 120.3(7)
C31 C30 H30 119.9
C29 C30 H30 119.9
C30 C31 C32 117.6(6)
C30 C31 H31 121.2
C32 C31 H31 121.2
C27 C32 N4 106.0(5)
C27 C32 C31 121.5(6)
N4 C32 C31 132.5(5)
N4 C33 C35 112.5(4)
N4 C33 C34 110.3(5)
C35 C33 C34 113.3(5)
N4 C33 H33 106.7
C35 C33 H33 106.7
C34 C33 H33 106.7
C33 C34 H34A 109.5
C33 C34 H34B 109.5
H34A C34 H34B 109.5
C33 C34 H34C 109.5
H34A C34 H34C 109.5
H34B C34 H34C 109.5
C33 C35 H35A 109.5
C33 C35 H35B 109.5
H35A C35 H35B 109.5
C33 C35 H35C 109.5
H35A C35 H35C 109.5
H35B C35 H35C 109.5
C10 N1 C14 112.4(5)
C10 N1 C11 123.3(5)
C14 N1 C11 124.3(5)
C10 N2 C19 111.3(5)
C10 N2 C20 122.7(5)
C19 N2 C20 126.0(5)
C23 N3 C27 110.4(4)
C23 N3 C24 122.9(5)
C27 N3 C24 126.7(5)
C23 N4 C32 110.9(4)
C23 N4 C33 122.4(4)
C32 N4 C33 126.7(5)
C1 Fe1 C3 94.0(3)
C1 Fe1 C2 94.3(2)
C3 Fe1 C2 99.9(2)
C1 Fe1 Se1 93.86(19)
C3 Fe1 Se1 139.70(18)
C2 Fe1 Se1 118.83(18)
C1 Fe1 Cu2 154.0(2)
C3 Fe1 Cu2 62.46(17)
C2 Fe1 Cu2 80.20(17)
Se1 Fe1 Cu2 111.12(4)
C1 Fe1 Cu1 116.7(2)
C3 Fe1 Cu1 143.99(18)
C2 Fe1 Cu1 61.69(17)
Se1 Fe1 Cu1 60.68(4)
Cu2 Fe1 Cu1 83.14(4)
C1 Fe1 Fe3 98.92(19)
C3 Fe1 Fe3 84.34(18)
C2 Fe1 Fe3 165.83(17)
Se1 Fe1 Fe3 55.39(3)
Cu2 Fe1 Fe3 89.98(5)
Cu1 Fe1 Fe3 107.24(4)
C1 Fe1 Fe2 147.32(19)
C3 Fe1 Fe2 105.90(18)
C2 Fe1 Fe2 107.13(17)
Se1 Fe1 Fe2 54.34(3)
Cu2 Fe1 Fe2 56.79(4)
Cu1 Fe1 Fe2 57.76(3)
Fe3 Fe1 Fe2 58.73(4)
C5 Fe2 C4 100.5(3)
C5 Fe2 C6 94.2(3)
C4 Fe2 C6 94.3(3)
C5 Fe2 Se1 135.2(2)
C4 Fe2 Se1 123.21(19)
C6 Fe2 Se1 91.8(2)
C5 Fe2 Cu2 67.8(2)
C4 Fe2 Cu2 74.93(19)
C6 Fe2 Cu2 156.3(2)
Se1 Fe2 Cu2 111.78(4)
C5 Fe2 Cu1 150.9(2)
C4 Fe2 Cu1 63.90(19)
C6 Fe2 Cu1 110.6(2)
Se1 Fe2 Cu1 61.17(4)
Cu2 Fe2 Cu1 84.03(4)
C5 Fe2 Fe3 80.0(2)
C4 Fe2 Fe3 163.57(18)
C6 Fe2 Fe3 102.01(19)
Se1 Fe2 Fe3 55.42(3)
Cu2 Fe2 Fe3 90.31(4)
Cu1 Fe2 Fe3 108.09(4)
C5 Fe2 Fe1 107.69(18)
C4 Fe2 Fe1 106.19(18)
C6 Fe2 Fe1 146.2(2)
Se1 Fe2 Fe1 54.45(4)
Cu2 Fe2 Fe1 57.33(3)
Cu1 Fe2 Fe1 58.79(4)
Fe3 Fe2 Fe1 58.72(3)
C9 Fe3 C7 96.6(3)
C9 Fe3 C8 99.2(3)
C7 Fe3 C8 97.6(3)
C9 Fe3 Se1 97.47(18)
C7 Fe3 Se1 156.65(19)
C8 Fe3 Se1 98.4(2)
C9 Fe3 Fe1 96.07(19)
C7 Fe3 Fe1 103.90(19)
C8 Fe3 Fe1 151.92(19)
Se1 Fe3 Fe1 56.13(3)
C9 Fe3 Fe2 151.87(18)
C7 Fe3 Fe2 105.83(19)
C8 Fe3 Fe2 94.47(19)
Se1 Fe3 Fe2 56.04(3)
Fe1 Fe3 Fe2 62.55(4)
C10 Cu1 C2 112.0(2)
C10 Cu1 C4 118.4(2)
C2 Cu1 C4 104.00(19)
C10 Cu1 Se1 128.3(2)
C2 Cu1 Se1 94.20(14)
C4 Cu1 Se1 95.33(15)
C10 Cu1 Fe2 150.45(16)
C2 Cu1 Fe2 96.13(14)
C4 Cu1 Fe2 41.66(15)
Se1 Cu1 Fe2 54.74(3)
C10 Cu1 Fe1 145.52(16)
C2 Cu1 Fe1 41.91(14)
C4 Cu1 Fe1 93.35(14)
Se1 Cu1 Fe1 54.46(3)
Fe2 Cu1 Fe1 63.45(3)
C23 Cu2 C3 111.9(2)
C23 Cu2 C5 115.0(2)
C3 Cu2 C5 103.9(2)
C23 Cu2 Fe2 147.28(15)
C3 Cu2 Fe2 98.12(15)
C5 Cu2 Fe2 41.68(17)
C23 Cu2 Fe1 146.59(15)
C3 Cu2 Fe1 42.83(15)
C5 Cu2 Fe1 95.19(17)
Fe2 Cu2 Fe1 65.88(4)
Fe3 Se1 Fe2 68.55(4)
Fe3 Se1 Fe1 68.48(4)
Fe2 Se1 Fe1 71.20(4)
Fe3 Se1 Cu1 121.21(4)
Fe2 Se1 Cu1 64.09(4)
Fe1 Se1 Cu1 64.85(3)

loop_
_geom_bond_atom_site_label_1
_geom_bond_atom_site_label_2
_geom_bond_distance
C1 O1 1.149(6)
C1 Fe1 1.759(6)
C2 O2 1.154(6)
C2 Fe1 1.784(6)
C2 Cu1 2.352(5)
C3 O3 1.165(6)
C3 Fe1 1.765(6)
C3 Cu2 2.302(5)
C4 O4 1.163(6)
C4 Fe2 1.771(6)
C4 Cu1 2.393(6)
C5 O5 1.164(7)
C5 Fe2 1.755(7)
C5 Cu2 2.444(6)
C6 O6 1.132(6)
C6 Fe2 1.778(6)
C7 O7 1.158(7)
C7 Fe3 1.774(7)
C8 O8 1.139(7)
C8 Fe3 1.775(7)
C9 O9 1.155(6)
C9 Fe3 1.758(7)
C10 N1 1.347(7)
C10 N2 1.360(7)
C10 Cu1 1.919(6)
C11 N1 1.483(7)
C11 C12 1.500(9)
C11 C13 1.517(8)
C11 H11 1.0000
C12 H12A 0.9800
C12 H12B 0.9800
C12 H12C 0.9800
C13 H13A 0.9800
C13 H13B 0.9800
C13 H13C 0.9800
C14 C15 1.370(9)
C14 C19 1.388(9)
C14 N1 1.408(6)
C15 C16 1.391(8)
C15 H15 0.9500
C16 C17 1.370(10)
C16 H16 0.9500
C17 C18 1.351(10)
C17 H17 0.9500
C18 C19 1.401(7)
C18 H18 0.9500
C19 N2 1.390(7)
C20 N2 1.485(8)
C20 C22 1.498(8)
C20 C21 1.541(8)
C20 H20 1.0000
C21 H21A 0.9800
C21 H21B 0.9800
C21 H21C 0.9800
C22 H22A 0.9800
C22 H22B 0.9800
C22 H22C 0.9800
C23 N4 1.357(6)
C23 N3 1.358(6)
C23 Cu2 1.917(6)
C24 N3 1.453(6)
C24 C25 1.522(7)
C24 C26 1.521(8)
C24 H24 1.0000
C25 H25A 0.9800
C25 H25B 0.9800
C25 H25C 0.9800
C26 H26A 0.9800
C26 H26B 0.9800
C26 H26C 0.9800
C27 C32 1.381(7)
C27 N3 1.393(7)
C27 C28 1.394(8)
C28 C29 1.356(8)
C28 H28 0.9500
C29 C30 1.394(9)
C29 H29 0.9500
C30 C31 1.374(8)
C30 H30 0.9500
C31 C32 1.394(8)
C31 H31 0.9500
C32 N4 1.394(7)
C33 N4 1.478(6)
C33 C35 1.525(7)
C33 C34 1.530(8)
C33 H33 1.0000
C34 H34A 0.9800
C34 H34B 0.9800
C34 H34C 0.9800
C35 H35A 0.9800
C35 H35B 0.9800
C35 H35C 0.9800
Fe1 Se1 2.3339(12)
Fe1 Cu2 2.5044(12)
Fe1 Cu1 2.5963(12)
Fe1 Fe3 2.6151(13)
Fe1 Fe2 2.7155(14)
Fe2 Se1 2.3307(12)
Fe2 Cu2 2.4891(14)
Fe2 Cu1 2.5675(13)
Fe2 Fe3 2.6155(15)
Fe3 Se1 2.3137(11)
Cu1 Se1 2.5007(14)
